data_1522934
loop_
_publ_author_name
'Sparks, C.J.'
'Porter, W.D.'
'Schneibel, J.H.'
'Oliver, W.C.'
'Golec, C.G.'

_publ_section_title
;
 Formation of cubic L1,2 phases from Al3 Ti and Al3 Zr by transition metal
 substitution for Al
;
_journal_name_full 'Materials Research Society Symposia Proceedings'
_journal_page_first 175
_journal_page_last 180
_journal_volume 186
_journal_year 1991
_chemical_formula_sum 'Al2.82 Co0.18 Ti'
_chemical_name_systematic '(Al0.94 Co0.06)3 Ti'
_space_group_IT_number 221
_symmetry_space_group_name_Hall '-P 4 2 3'
_symmetry_space_group_name_H-M 'P m -3 m'
_cell_angle_alpha 90
_cell_angle_beta 90
_cell_angle_gamma 90
_cell_formula_units_Z 1
_cell_length_a 3.951
_cell_length_b 3.951
_cell_length_c 3.951
_cell_volume 61.677
_citation_journal_id_ASTM MRSPDH
_cod_data_source_file Sparks_MRSPDH_1991_891.cif
_cod_data_source_block Al2.82Co0.18Ti1
_cod_original_cell_volume 61.67669
_cod_original_formula_sum 'Al2.82 Co0.18 Ti1'
_cod_database_code 1522934

loop_
_symmetry_equiv_pos_as_xyz
x,y,z
-y,x,z
-x,-y,z
y,-x,z
x,-y,-z
y,x,-z
-x,y,-z
-y,-x,-z
z,x,y
-x,z,y
-z,-x,y
x,-z,y
z,-x,-y
x,z,-y
-z,x,-y
-x,-z,-y
y,z,x
y,-z,-x
z,y,-x
-y,z,-x
-z,-y,-x
-y,-z,x
z,-y,x
-z,y,x
-x,-y,-z
y,-x,-z
x,y,-z
-y,x,-z
-x,y,z
-y,-x,z
x,-y,z
y,x,z
-z,-x,-y
x,-z,-y
z,x,-y
-x,z,-y
-z,x,y
-x,-z,y
z,-x,y
x,z,y
-y,-z,-x
-y,z,x
-z,-y,x
y,-z,x
z,y,x
y,z,-x
-z,y,-x
z,-y,-x

loop_
_atom_site_label
_atom_site_type_symbol
_atom_site_fract_x
_atom_site_fract_y
_atom_site_fract_z
_atom_site_occupancy
_atom_site_U_iso_or_equiv
Al1 Al 0 0.5 0.5 0.94 0.0
Co1 Co 0 0.5 0.5 0.06 0.0
Ti1 Ti 0 0 0 1 0.0
